data_7101076
loop_
_publ_author_name
'Jonathan Steed'
'Kirsty Anderson'
'Andres E. Goeta'
'Kirsty S. B. Hancock'

_publ_section_title
;
Unusual variations in the incidence of Z'>1 in
oxo-anion structures
;
_journal_name_full 'Chemical Communications'
_journal_paper_doi 10.1039/b602492k
_journal_year 2006
_chemical_formula_moiety 'C6 H10 N2, 2(Br)'
_chemical_formula_sum 'C6 H10 Br2 N2'
_chemical_formula_weight 269.98
_space_group_IT_number 2
_symmetry_cell_setting triclinic
_symmetry_space_group_name_Hall '-P 1'
_symmetry_space_group_name_H-M 'P -1'
_cell_angle_alpha 103.616(4)
_cell_angle_beta 104.616(5)
_cell_angle_gamma 101.392(5)
_cell_formula_units_Z 1
_cell_length_a 4.4488(5)
_cell_length_b 6.089(5)
_cell_length_c 8.701(6)
_cell_measurement_temperature 100(2)
_cell_volume 213.2(2)
_diffrn_ambient_temperature 100(2)
_exptl_crystal_density_diffrn 2.102
_cod_depositor_comments
;
The following automatic conversions were performed:
'_symmetry_cell_setting' value 'Triclinic' changed to 'triclinic'
according to '/home/saulius/struct/CIF-dictionaries/cif_core.dic'
dictionary named 'cif_core.dic' version 2.4.1 from 2010-06-29.

Automatic conversion script
Id: cif_fix_enum 1527 2010-12-29 10:47:43Z saulius 
;
_cod_database_code 7101076

loop_
_symmetry_equiv_pos_as_xyz
'x, y, z'
'-x, -y, -z'

loop_
_atom_site_label
_atom_site_type_symbol
_atom_site_fract_x
_atom_site_fract_y
_atom_site_fract_z
_atom_site_U_iso_or_equiv
_atom_site_adp_type
_atom_site_occupancy
_atom_site_symmetry_multiplicity
_atom_site_calc_flag
_atom_site_refinement_flags
_atom_site_disorder_assembly
_atom_site_disorder_group
Br1 Br 0.30787(7) 0.69444(5) 0.36215(3) 0.0102(3) Uani 1 1 d . . .
N1 N 0.0346(7) 0.8626(5) 0.6800(3) 0.0095(7) Uani 1 1 d . . .
H1A H -0.0469 0.9843 0.6642 0.011 Uiso 1 1 calc R . .
H1B H -0.1282 0.7389 0.6713 0.011 Uiso 1 1 calc R . .
H1C H 0.1308 0.8192 0.6014 0.011 Uiso 1 1 calc R . .
C1 C 0.3219(9) 1.1536(6) 0.9570(4) 0.0107(8) Uani 1 1 d . . .
H1 H 0.1995 1.2569 0.9266 0.013 Uiso 1 1 calc R . .
C2 C 0.2741(9) 0.9362(6) 0.8465(4) 0.0089(7) Uani 1 1 d . . .
C3 C 0.4493(9) 0.7808(6) 0.8873(4) 0.0101(7) Uani 1 1 d . . .
H3 H 0.4125 0.6320 0.8096 0.012 Uiso 1 1 calc R . .

loop_
_atom_site_aniso_label
_atom_site_aniso_U_11
_atom_site_aniso_U_22
_atom_site_aniso_U_33
_atom_site_aniso_U_23
_atom_site_aniso_U_13
_atom_site_aniso_U_12
Br1 0.0114(4) 0.0053(3) 0.0124(4) 0.0012(2) 0.0034(2) 0.0014(2)
N1 0.0117(17) 0.0062(15) 0.0082(15) -0.0002(12) 0.0023(13) 0.0009(13)
C1 0.0131(19) 0.0093(18) 0.0113(17) 0.0036(14) 0.0051(15) 0.0042(15)
C2 0.0084(17) 0.0078(17) 0.0098(16) 0.0036(14) 0.0038(14) -0.0016(14)
C3 0.0101(18) 0.0051(16) 0.0145(17) 0.0002(13) 0.0059(15) 0.0014(14)

loop_
_geom_bond_atom_site_label_1
_geom_bond_atom_site_label_2
_geom_bond_distance
_geom_bond_site_symmetry_2
_geom_bond_publ_flag
N1 C2 1.470(5) . ?
C1 C2 1.382(5) . ?
C1 C3 1.385(5) 2_677 ?
C2 C3 1.393(5) . ?
C3 C1 1.385(5) 2_677 ?
